data_1548827
loop_
_publ_author_name
'Nobbs, James D.'
'Tomov, Atanas K.'
'Young, Craig T.'
'White, Andrew J. P.'
'Britovsek, George J. P.'

_publ_section_title
;
 From alternating to selective distributions in chromium-catalysed
 ethylene oligomerisation with asymmetric BIMA ligands
;
_journal_issue 5
_journal_name_full 'Catalysis Science &amp; Technology'
_journal_page_first 1314
_journal_paper_doi 10.1039/C7CY01896G
_journal_volume 8
_journal_year 2018
_chemical_formula_moiety 'C21 H19 Cl3 Cr N5, 2(C3 H7 N O)'
_chemical_formula_sum 'C27 H33 Cl3 Cr N7 O2'
_chemical_formula_weight 645.95
_space_group_IT_number 61
_space_group_name_Hall '-P 2ac 2ab'
_space_group_name_H-M_alt 'P b c a'
_symmetry_cell_setting orthorhombic
_symmetry_space_group_name_Hall '-P 2ac 2ab'
_symmetry_space_group_name_H-M 'P b c a'
_atom_sites_solution_hydrogens geom
_atom_sites_solution_primary direct
_atom_sites_solution_secondary difmap
_audit_creation_method SHELXL-97
_audit_update_record
;
2016-04-08 deposited with the CCDC.
2018-01-28 downloaded from the CCDC.
;
_cell_angle_alpha 90.00
_cell_angle_beta 90.00
_cell_angle_gamma 90.00
_cell_formula_units_Z 8
_cell_length_a 18.2412(2)
_cell_length_b 14.5616(2)
_cell_length_c 23.1101(4)
_cell_measurement_reflns_used 13833
_cell_measurement_temperature 173(2)
_cell_measurement_theta_max 32.5022
_cell_measurement_theta_min 2.7725
_cell_volume 6138.53(15)
_computing_cell_refinement 'CrysAlis RED, Oxford Diffraction Ltd'
_computing_data_collection 'CrysAlis CCD, Oxford Diffraction Ltd'
_computing_data_reduction 'CrysAlis RED, Oxford Diffraction Ltd'
_computing_molecular_graphics 'Bruker SHELXTL'
_computing_publication_material 'Bruker SHELXTL'
_computing_structure_refinement 'SHELXL-97 (Sheldrick, 1997)'
_computing_structure_solution 'SHELXS-97 (Sheldrick, 1990)'
_diffrn_ambient_temperature 173(2)
_diffrn_detector_area_resol_mean 15.9832
_diffrn_measured_fraction_theta_full 0.985
_diffrn_measured_fraction_theta_max 0.884
_diffrn_measurement_device_type 'OD Xcalibur 3'
_diffrn_measurement_method 'omega scans'
_diffrn_radiation_monochromator graphite
_diffrn_radiation_source 'Enhance (Mo) X-ray Source'
_diffrn_radiation_type MoK\a
_diffrn_radiation_wavelength 0.71073
_diffrn_reflns_av_R_equivalents 0.0189
_diffrn_reflns_av_sigmaI/netI 0.0297
_diffrn_reflns_limit_h_max 27
_diffrn_reflns_limit_h_min -20
_diffrn_reflns_limit_k_max 18
_diffrn_reflns_limit_k_min -21
_diffrn_reflns_limit_l_max 27
_diffrn_reflns_limit_l_min -34
_diffrn_reflns_number 24583
_diffrn_reflns_theta_full 30.00
_diffrn_reflns_theta_max 32.59
_diffrn_reflns_theta_min 2.85
_diffrn_standards_number 0
_exptl_absorpt_coefficient_mu 0.671
_exptl_absorpt_correction_T_max 0.902
_exptl_absorpt_correction_T_min 0.811
_exptl_absorpt_correction_type analytical
_exptl_absorpt_process_details
; 
CrysAlisPro, Oxford Diffraction Ltd., 
Version 1.171.33.41 (release 06-05-2009 CrysAlis171 .NET) 
(compiled May  6 2009,17:20:42) 
Analytical numeric absorption correction using a multifaceted crystal 
model based on expressions derived by R.C. Clark & J.S. Reid. 
(Clark, R. C. & Reid, J. S. (1995). Acta Cryst. A51, 887-897) 
;
_exptl_crystal_colour 'Dark green'
_exptl_crystal_density_diffrn 1.398
_exptl_crystal_density_method 'not measured'
_exptl_crystal_description prisms
_exptl_crystal_F_000 2680
_exptl_crystal_size_max 0.40
_exptl_crystal_size_mid 0.26
_exptl_crystal_size_min 0.18
_refine_diff_density_max 0.476
_refine_diff_density_min -0.538
_refine_diff_density_rms 0.063
_refine_ls_extinction_method none
_refine_ls_goodness_of_fit_ref 1.097
_refine_ls_hydrogen_treatment mixed
_refine_ls_matrix_type full
_refine_ls_number_parameters 373
_refine_ls_number_reflns 9890
_refine_ls_number_restraints 2
_refine_ls_restrained_S_all 1.097
_refine_ls_R_factor_all 0.0527
_refine_ls_R_factor_gt 0.0371
_refine_ls_shift/su_max 0.001
_refine_ls_shift/su_mean 0.000
_refine_ls_structure_factor_coef Fsqd
_refine_ls_weighting_details 'calc w=1/[\s^2^(Fo^2^)+(0.0579P)^2^+0.5914P] where P=(Fo^2^+2Fc^2^)/3'
_refine_ls_weighting_scheme calc
_refine_ls_wR_factor_gt 0.1003
_refine_ls_wR_factor_ref 0.1042
_reflns_number_gt 7669
_reflns_number_total 9890
_reflns_threshold_expression >2sigma(I)
_cod_data_source_file c7cy01896g2.cif
_cod_data_source_block Cr-7-Cl3
_cod_depositor_comments
;
The following automatic conversions were performed:

'_symmetry_cell_setting' value 'Orthorhombic' changed to
'orthorhombic' according to
/home/data/users/saulius/crontab/automatic-downloads/rss-feeds/RSC/lib/dictionaries/cif_core.dic
dictionary named 'cif_core.dic' version 2.4.2 from 2011-04-26.

Automatic conversion script
Id: cif_fix_values 4973 2017-02-22 13:04:09Z antanas 

 Adding full bibliography for 1548827--1548828.cif.
;
_cod_original_sg_symbol_H-M Pbca
_cod_database_code 1548827

loop_
_symmetry_equiv_pos_as_xyz
'x, y, z'
'-x+1/2, -y, z+1/2'
'-x, y+1/2, -z+1/2'
'x+1/2, -y+1/2, -z'
'-x, -y, -z'
'x-1/2, y, -z-1/2'
'x, -y-1/2, z-1/2'
'-x-1/2, y-1/2, z'

loop_
_atom_site_label
_atom_site_type_symbol
_atom_site_fract_x
_atom_site_fract_y
_atom_site_fract_z
_atom_site_U_iso_or_equiv
_atom_site_adp_type
_atom_site_occupancy
_atom_site_symmetry_multiplicity
_atom_site_calc_flag
_atom_site_refinement_flags
Cr Cr 0.274728(11) 0.513015(14) 0.345551(10) 0.01671(6) Uani 1 1 d .
Cl1 Cl 0.18907(2) 0.52182(3) 0.269902(18) 0.02824(9) Uani 1 1 d .
Cl2 Cl 0.35034(2) 0.61545(2) 0.298339(16) 0.02513(8) Uani 1 1 d .
Cl3 Cl 0.21347(2) 0.62406(2) 0.398706(17) 0.02692(9) Uani 1 1 d .
N1 N 0.33699(6) 0.49704(8) 0.41794(6) 0.0207(2) Uani 1 1 d .
C2 C 0.38589(8) 0.55026(10) 0.45052(7) 0.0228(3) Uani 1 1 d .
C3 C 0.42670(8) 0.62644(10) 0.43648(7) 0.0264(3) Uani 1 1 d .
H3A H 0.4249 0.6520 0.3987 0.032 Uiso 1 1 calc R
C4 C 0.47134(8) 0.66565(11) 0.47988(8) 0.0301(3) Uani 1 1 d .
C5 C 0.51605(9) 0.74368(12) 0.46803(9) 0.0381(4) Uani 1 1 d .
H5A H 0.5164 0.7694 0.4302 0.046 Uiso 1 1 calc R
C6 C 0.55867(10) 0.78219(14) 0.51067(10) 0.0462(5) Uani 1 1 d .
H6A H 0.5878 0.8346 0.5023 0.055 Uiso 1 1 calc R
C7 C 0.55934(10) 0.74434(15) 0.56662(10) 0.0468(5) Uani 1 1 d .
H7A H 0.5888 0.7718 0.5958 0.056 Uiso 1 1 calc R
C8 C 0.51857(10) 0.66918(14) 0.57957(9) 0.0413(4) Uani 1 1 d .
H8A H 0.5202 0.6444 0.6176 0.050 Uiso 1 1 calc R
C9 C 0.47321(9) 0.62681(12) 0.53683(8) 0.0319(4) Uani 1 1 d .
C10 C 0.43133(9) 0.54865(12) 0.55017(7) 0.0319(3) Uani 1 1 d .
H10A H 0.4325 0.5220 0.5877 0.038 Uiso 1 1 calc R
C11 C 0.38884(8) 0.51239(10) 0.50710(7) 0.0264(3) Uani 1 1 d .
N12 N 0.34121(8) 0.43809(9) 0.50670(6) 0.0273(3) Uani 1 1 d D
H12 H 0.3299(12) 0.4051(14) 0.5384(6) 0.056(7) Uiso 1 1 d D
C13 C 0.31212(8) 0.43308(9) 0.45362(7) 0.0224(3) Uani 1 1 d .
C14 C 0.25769(9) 0.36386(10) 0.43452(6) 0.0241(3) Uani 1 1 d .
H14A H 0.2241 0.3492 0.4669 0.029 Uiso 1 1 calc R
H14B H 0.2832 0.3067 0.4230 0.029 Uiso 1 1 calc R
N15 N 0.21455(6) 0.40026(8) 0.38431(5) 0.0198(2) Uani 1 1 d .
C16 C 0.20962(8) 0.32733(10) 0.33907(7) 0.0221(3) Uani 1 1 d .
H16A H 0.1982 0.2672 0.3569 0.026 Uiso 1 1 calc R
H16B H 0.1707 0.3423 0.3108 0.026 Uiso 1 1 calc R
C17 C 0.28222(8) 0.32424(9) 0.31012(6) 0.0194(3) Uani 1 1 d .
N18 N 0.31422(7) 0.25245(8) 0.28413(6) 0.0242(3) Uani 1 1 d D
H18 H 0.2978(11) 0.1946(5) 0.2885(9) 0.044(6) Uiso 1 1 d D
C19 C 0.38326(8) 0.28059(10) 0.26574(7) 0.0249(3) Uani 1 1 d .
C20 C 0.43933(10) 0.23446(12) 0.23789(8) 0.0380(4) Uani 1 1 d .
H20A H 0.4343 0.1723 0.2261 0.046 Uiso 1 1 calc R
C21 C 0.50308(11) 0.28331(13) 0.22810(9) 0.0421(5) Uani 1 1 d .
H21A H 0.5428 0.2540 0.2089 0.051 Uiso 1 1 calc R
C22 C 0.51064(10) 0.37463(13) 0.24568(9) 0.0371(4) Uani 1 1 d .
H22A H 0.5558 0.4054 0.2391 0.045 Uiso 1 1 calc R
C23 C 0.45381(8) 0.42138(11) 0.27248(7) 0.0277(3) Uani 1 1 d .
H23A H 0.4589 0.4838 0.2838 0.033 Uiso 1 1 calc R
C24 C 0.38908(8) 0.37336(9) 0.28216(6) 0.0211(3) Uani 1 1 d .
N25 N 0.32372(6) 0.39898(8) 0.30914(5) 0.0188(2) Uani 1 1 d .
C26 C 0.13857(8) 0.42344(11) 0.40325(8) 0.0301(3) Uani 1 1 d .
H26A H 0.1154 0.3689 0.4201 0.045 Uiso 1 1 calc R
H26B H 0.1100 0.4442 0.3698 0.045 Uiso 1 1 calc R
H26C H 0.1404 0.4724 0.4323 0.045 Uiso 1 1 calc R
O30 O 0.32164(11) 0.34140(15) 0.60601(7) 0.0741(6) Uani 1 1 d .
C30 C 0.27377(14) 0.30718(19) 0.63622(10) 0.0595(7) Uani 1 1 d .
H30A H 0.2658 0.3345 0.6730 0.071 Uiso 1 1 calc R
N31 N 0.23239(11) 0.23669(14) 0.62298(8) 0.0542(5) Uani 1 1 d .
C32 C 0.23844(17) 0.19315(19) 0.56613(12) 0.0693(7) Uani 1 1 d .
H32A H 0.1940 0.2056 0.5436 0.104 Uiso 1 1 calc R
H32B H 0.2442 0.1267 0.5710 0.104 Uiso 1 1 calc R
H32C H 0.2811 0.2180 0.5457 0.104 Uiso 1 1 calc R
C33 C 0.17556(16) 0.2027(2) 0.66235(12) 0.0734(8) Uani 1 1 d .
H33A H 0.1749 0.2404 0.6975 0.110 Uiso 1 1 calc R
H33B H 0.1861 0.1387 0.6727 0.110 Uiso 1 1 calc R
H33C H 0.1277 0.2061 0.6432 0.110 Uiso 1 1 calc R
O40 O 0.16882(13) 0.4218(2) 0.54227(9) 0.1118(9) Uani 1 1 d .
C40 C 0.11677(16) 0.4038(2) 0.57246(11) 0.0788(9) Uani 1 1 d .
H40A H 0.0848 0.3565 0.5596 0.095 Uiso 1 1 calc R
N41 N 0.10077(13) 0.44421(16) 0.62170(9) 0.0652(6) Uani 1 1 d .
C42 C 0.1494(2) 0.5131(2) 0.64760(15) 0.1002(13) Uani 1 1 d .
H42A H 0.1965 0.5130 0.6272 0.150 Uiso 1 1 calc R
H42B H 0.1574 0.4983 0.6885 0.150 Uiso 1 1 calc R
H42C H 0.1269 0.5740 0.6444 0.150 Uiso 1 1 calc R
C43 C 0.03777(16) 0.4149(2) 0.65614(12) 0.0794(9) Uani 1 1 d .
H43A H 0.0033 0.4661 0.6602 0.119 Uiso 1 1 calc R
H43B H 0.0545 0.3954 0.6945 0.119 Uiso 1 1 calc R
H43C H 0.0133 0.3634 0.6368 0.119 Uiso 1 1 calc R

loop_
_atom_site_aniso_label
_atom_site_aniso_U_11
_atom_site_aniso_U_22
_atom_site_aniso_U_33
_atom_site_aniso_U_23
_atom_site_aniso_U_13
_atom_site_aniso_U_12
Cr 0.01863(10) 0.01066(10) 0.02084(11) -0.00064(8) 0.00112(8) 0.00014(7)
Cl1 0.02979(18) 0.02276(17) 0.03216(19) 0.00115(14) -0.00897(15) 0.00044(14)
Cl2 0.03125(17) 0.01518(15) 0.02897(18) 0.00026(13) 0.00720(14) -0.00422(13)
Cl3 0.03173(18) 0.01610(15) 0.03294(19) -0.00273(13) 0.00783(15) 0.00481(13)
N1 0.0222(5) 0.0155(5) 0.0246(6) -0.0012(4) -0.0009(5) -0.0007(4)
C2 0.0230(6) 0.0185(6) 0.0270(7) -0.0031(5) -0.0028(6) 0.0016(5)
C3 0.0252(7) 0.0216(7) 0.0324(8) -0.0015(6) -0.0041(6) -0.0017(5)
C4 0.0226(7) 0.0246(7) 0.0430(9) -0.0085(7) -0.0051(7) 0.0006(6)
C5 0.0292(8) 0.0322(9) 0.0529(12) -0.0062(8) -0.0036(8) -0.0054(7)
C6 0.0277(8) 0.0403(10) 0.0706(14) -0.0185(10) -0.0048(9) -0.0077(8)
C7 0.0290(8) 0.0558(12) 0.0556(13) -0.0219(10) -0.0109(9) -0.0021(8)
C8 0.0307(8) 0.0475(11) 0.0458(11) -0.0158(9) -0.0127(8) 0.0036(8)
C9 0.0248(7) 0.0327(8) 0.0381(9) -0.0105(7) -0.0086(7) 0.0043(6)
C10 0.0341(8) 0.0333(8) 0.0283(8) -0.0036(7) -0.0074(7) 0.0042(7)
C11 0.0281(7) 0.0236(7) 0.0273(7) -0.0031(6) -0.0029(6) 0.0025(6)
N12 0.0355(7) 0.0233(6) 0.0230(6) 0.0016(5) -0.0012(5) -0.0013(5)
C13 0.0263(7) 0.0168(6) 0.0239(7) -0.0017(5) -0.0001(6) 0.0013(5)
C14 0.0313(7) 0.0161(6) 0.0250(7) 0.0016(5) 0.0026(6) -0.0029(5)
N15 0.0203(5) 0.0155(5) 0.0237(6) -0.0025(4) 0.0022(5) -0.0014(4)
C16 0.0225(6) 0.0146(6) 0.0290(7) -0.0036(5) 0.0011(6) -0.0038(5)
C17 0.0237(6) 0.0138(6) 0.0206(6) -0.0012(5) -0.0004(5) -0.0002(5)
N18 0.0317(6) 0.0127(5) 0.0282(6) -0.0028(5) 0.0045(5) 0.0001(5)
C19 0.0303(7) 0.0175(6) 0.0267(7) -0.0003(5) 0.0049(6) 0.0038(6)
C20 0.0470(10) 0.0233(8) 0.0436(10) -0.0018(7) 0.0149(9) 0.0115(7)
C21 0.0387(9) 0.0370(10) 0.0507(11) 0.0030(8) 0.0185(9) 0.0157(8)
C22 0.0273(8) 0.0388(9) 0.0454(10) 0.0070(8) 0.0121(8) 0.0056(7)
C23 0.0252(7) 0.0246(7) 0.0331(8) 0.0010(6) 0.0050(6) 0.0002(6)
C24 0.0241(6) 0.0174(6) 0.0218(6) 0.0005(5) 0.0033(5) 0.0040(5)
N25 0.0205(5) 0.0135(5) 0.0225(6) -0.0015(4) 0.0014(5) -0.0001(4)
C26 0.0218(7) 0.0257(7) 0.0428(9) -0.0038(7) 0.0103(7) -0.0013(6)
O30 0.0765(12) 0.0989(15) 0.0469(9) 0.0341(10) -0.0100(9) -0.0330(11)
C30 0.0693(16) 0.0695(16) 0.0396(11) 0.0236(11) -0.0125(11) -0.0144(13)
N31 0.0595(11) 0.0608(12) 0.0422(10) 0.0147(9) -0.0018(9) -0.0094(10)
C32 0.0805(18) 0.0650(16) 0.0625(16) 0.0043(13) 0.0021(14) -0.0024(14)
C33 0.0738(17) 0.087(2) 0.0594(16) 0.0221(15) 0.0048(14) -0.0240(16)
O40 0.1011(16) 0.189(3) 0.0455(11) -0.0144(15) 0.0299(12) 0.0144(18)
C40 0.0681(17) 0.124(3) 0.0443(14) -0.0258(16) -0.0012(13) 0.0209(18)
N41 0.0748(14) 0.0807(15) 0.0399(10) -0.0125(11) 0.0120(10) -0.0007(12)
C42 0.122(3) 0.103(3) 0.075(2) -0.0221(19) 0.045(2) -0.049(2)
C43 0.0672(16) 0.108(2) 0.0629(17) -0.0322(17) 0.0128(14) -0.0132(17)

loop_
_atom_type_symbol
_atom_type_description
_atom_type_scat_dispersion_real
_atom_type_scat_dispersion_imag
_atom_type_scat_source
C C 0.0033 0.0016 'International Tables Vol C Tables 4.2.6.8 and 6.1.1.4'
H H 0.0000 0.0000 'International Tables Vol C Tables 4.2.6.8 and 6.1.1.4'
N N 0.0061 0.0033 'International Tables Vol C Tables 4.2.6.8 and 6.1.1.4'
O O 0.0106 0.0060 'International Tables Vol C Tables 4.2.6.8 and 6.1.1.4'
Cl Cl 0.1484 0.1585 'International Tables Vol C Tables 4.2.6.8 and 6.1.1.4'
Cr Cr 0.3209 0.6236 'International Tables Vol C Tables 4.2.6.8 and 6.1.1.4'

loop_
_geom_angle_atom_site_label_1
_geom_angle_atom_site_label_2
_geom_angle_atom_site_label_3
_geom_angle
N1 Cr N25 90.09(5)
N1 Cr N15 81.74(5)
N25 Cr N15 77.20(5)
N1 Cr Cl2 97.42(4)
N25 Cr Cl2 93.93(3)
N15 Cr Cl2 171.07(3)
N1 Cr Cl3 85.02(4)
N25 Cr Cl3 170.27(4)
N15 Cr Cl3 93.74(3)
Cl2 Cr Cl3 95.041(15)
N1 Cr Cl1 171.67(4)
N25 Cr Cl1 91.63(4)
N15 Cr Cl1 90.69(3)
Cl2 Cr Cl1 90.597(16)
Cl3 Cr Cl1 92.046(16)
C13 N1 C2 105.82(13)
C13 N1 Cr 113.64(10)
C2 N1 Cr 137.19(10)
C3 C2 N1 131.63(14)
C3 C2 C11 120.67(14)
N1 C2 C11 107.71(13)
C2 C3 C4 118.08(15)
C3 C4 C5 121.04(17)
C3 C4 C9 120.42(15)
C5 C4 C9 118.53(16)
C6 C5 C4 120.7(2)
C5 C6 C7 120.29(19)
C8 C7 C6 120.96(18)
C7 C8 C9 120.9(2)
C10 C9 C8 120.87(17)
C10 C9 C4 120.56(15)
C8 C9 C4 118.57(17)
C11 C10 C9 117.47(16)
C10 C11 N12 131.36(16)
C10 C11 C2 122.80(15)
N12 C11 C2 105.83(13)
C13 N12 C11 107.27(13)
N1 C13 N12 113.36(13)
N1 C13 C14 121.50(13)
N12 C13 C14 125.14(14)
C13 C14 N15 109.99(11)
C26 N15 C16 108.08(11)
C26 N15 C14 109.92(12)
C16 N15 C14 108.80(11)
C26 N15 Cr 114.83(9)
C16 N15 Cr 106.24(8)
C14 N15 Cr 108.77(8)
C17 C16 N15 106.47(11)
N25 C17 N18 112.59(12)
N25 C17 C16 119.48(12)
N18 C17 C16 127.92(12)
C17 N18 C19 107.56(12)
C20 C19 N18 131.99(14)
C20 C19 C24 122.42(15)
N18 C19 C24 105.59(12)
C21 C20 C19 116.67(16)
C20 C21 C22 121.68(16)
C23 C22 C21 121.57(16)
C22 C23 C24 117.39(15)
C23 C24 N25 131.50(13)
C23 C24 C19 120.23(13)
N25 C24 C19 108.21(12)
C17 N25 C24 106.01(11)
C17 N25 Cr 113.95(9)
C24 N25 Cr 140.03(9)
O30 C30 N31 126.6(3)
C30 N31 C32 120.4(2)
C30 N31 C33 121.8(2)
C32 N31 C33 117.7(2)
O40 C40 N41 125.3(3)
C40 N41 C43 121.0(3)
C40 N41 C42 121.7(3)
C43 N41 C42 117.0(2)

loop_
_geom_bond_atom_site_label_1
_geom_bond_atom_site_label_2
_geom_bond_distance
Cr N1 2.0354(13)
Cr N25 2.0650(11)
Cr N15 2.1687(12)
Cr Cl2 2.3060(4)
Cr Cl3 2.3178(4)
Cr Cl1 2.3482(4)
N1 C13 1.3240(19)
N1 C2 1.4011(18)
C2 C3 1.375(2)
C2 C11 1.420(2)
C3 C4 1.413(2)
C4 C5 1.425(2)
C4 C9 1.433(3)
C5 C6 1.375(3)
C6 C7 1.406(3)
C7 C8 1.357(3)
C8 C9 1.429(2)
C9 C10 1.405(3)
C10 C11 1.368(2)
C11 N12 1.388(2)
N12 C13 1.339(2)
C13 C14 1.482(2)
C14 N15 1.4986(19)
N15 C26 1.4921(18)
N15 C16 1.4930(18)
C16 C17 1.484(2)
C17 N25 1.3259(17)
C17 N18 1.3395(18)
N18 C19 1.391(2)
C19 C20 1.383(2)
C19 C24 1.407(2)
C20 C21 1.382(3)
C21 C22 1.397(3)
C22 C23 1.386(2)
C23 C24 1.391(2)
C24 N25 1.3962(18)
O30 C30 1.224(3)
C30 N31 1.310(3)
N31 C32 1.463(3)
N31 C33 1.466(3)
O40 C40 1.207(3)
C40 N41 1.314(3)
N41 C43 1.462(3)
N41 C42 1.467(4)
